data_2225841
loop_
_publ_author_name
'Gul, Salman'
'Siddiqui, Hamid Latif'
'Ahmad, Matloob'
'Parvez, Masood'

_publ_section_title
;
 (4-Hydroxy-1,1-dioxo-2<i>H</i>-1,2-benzothiazin-3-yl)(3-methoxyphenyl)methanone
;
_journal_coeditor_code FL2296
_journal_issue 5
_journal_name_full 'Acta Crystallographica Section E'
_journal_page_first o1021
_journal_paper_doi 10.1107/S1600536810011827
_journal_volume 66
_journal_year 2010
_chemical_formula_iupac 'C16 H13 N O5 S'
_chemical_formula_moiety 'C16 H13 N O5 S'
_chemical_formula_sum 'C16 H13 N O5 S'
_chemical_formula_weight 331.33
_chemical_name_systematic
;
(4-Hydroxy-1,1-dioxo-2<i>H</i>-1,2-benzothiazin-3-yl)(3-methoxyphenyl)methanone
;
_space_group_IT_number 14
_symmetry_cell_setting monoclinic
_symmetry_space_group_name_Hall '-P 2ybc'
_symmetry_space_group_name_H-M 'P 1 21/c 1'
_atom_sites_solution_hydrogens difmap
_atom_sites_solution_primary direct
_atom_sites_solution_secondary difmap
_cell_angle_alpha 90.00
_cell_angle_beta 95.5869(18)
_cell_angle_gamma 90.00
_cell_formula_units_Z 4
_cell_length_a 8.1866(3)
_cell_length_b 7.2431(3)
_cell_length_c 25.2452(9)
_cell_measurement_reflns_used 3461
_cell_measurement_temperature 295(2)
_cell_measurement_theta_max 27.48
_cell_measurement_theta_min 1.00
_cell_volume 1489.84(10)
_computing_cell_refinement 'DENZO (Otwinowski & Minor, 1997)'
_computing_data_collection 'COLLECT (Hooft, 1998)'
_computing_data_reduction 'SCALEPACK (Otwinowski & Minor, 1997)'
_computing_molecular_graphics 'ORTEP-3 for Windows (Farrugia, 1997)'
_computing_publication_material 'SHELXL97 (Sheldrick, 2008)'
_computing_structure_refinement 'SHELXL97 (Sheldrick, 2008)'
_computing_structure_solution 'SHELXS97 (Sheldrick, 2008)'
_diffrn_ambient_temperature 295(2)
_diffrn_measured_fraction_theta_full 0.988
_diffrn_measured_fraction_theta_max 0.988
_diffrn_measurement_device_type 'Nonius KappaCCD'
_diffrn_measurement_method ' \w and \f '
_diffrn_radiation_monochromator graphite
_diffrn_radiation_source 'fine-focus sealed tube'
_diffrn_radiation_type MoK\a
_diffrn_radiation_wavelength 0.71073
_diffrn_reflns_av_R_equivalents 0.0306
_diffrn_reflns_av_sigmaI/netI 0.0319
_diffrn_reflns_limit_h_max 10
_diffrn_reflns_limit_h_min -10
_diffrn_reflns_limit_k_max 9
_diffrn_reflns_limit_k_min -9
_diffrn_reflns_limit_l_max 32
_diffrn_reflns_limit_l_min -32
_diffrn_reflns_number 5610
_diffrn_reflns_theta_full 27.51
_diffrn_reflns_theta_max 27.51
_diffrn_reflns_theta_min 2.93
_diffrn_standards_number 0
_exptl_absorpt_coefficient_mu 0.243
_exptl_absorpt_correction_T_max 0.9761
_exptl_absorpt_correction_T_min 0.9621
_exptl_absorpt_correction_type multi-scan
_exptl_absorpt_process_details '(SORTAV; Blessing, 1997)'
_exptl_crystal_colour yellow
_exptl_crystal_density_diffrn 1.477
_exptl_crystal_density_method 'not measured'
_exptl_crystal_description block
_exptl_crystal_F_000 688
_exptl_crystal_size_max 0.16
_exptl_crystal_size_mid 0.12
_exptl_crystal_size_min 0.10
_refine_diff_density_max 0.381
_refine_diff_density_min -0.378
_refine_ls_extinction_method none
_refine_ls_goodness_of_fit_ref 1.089
_refine_ls_hydrogen_treatment mixed
_refine_ls_matrix_type full
_refine_ls_number_parameters 215
_refine_ls_number_reflns 3399
_refine_ls_number_restraints 0
_refine_ls_restrained_S_all 1.089
_refine_ls_R_factor_all 0.0696
_refine_ls_R_factor_gt 0.0563
_refine_ls_shift/su_max 0.000
_refine_ls_shift/su_mean 0.000
_refine_ls_structure_factor_coef Fsqd
_refine_ls_weighting_details 'calc w=1/[\s^2^(Fo^2^)+(0.0510P)^2^+1.1474P] where P=(Fo^2^+2Fc^2^)/3'
_refine_ls_weighting_scheme calc
_refine_ls_wR_factor_gt 0.1342
_refine_ls_wR_factor_ref 0.1469
_reflns_number_gt 2795
_reflns_number_total 3399
_reflns_threshold_expression I>2\s(I)
_cod_data_source_file fl2296.cif
_cod_data_source_block I
_cod_original_sg_symbol_H-M 'P 21/c'
_cod_database_code 2225841
_cod_database_fobs_code 2225841

loop_
_symmetry_equiv_pos_as_xyz
'x, y, z'
'-x, y+1/2, -z+1/2'
'-x, -y, -z'
'x, -y-1/2, z-1/2'

loop_
_atom_site_type_symbol
_atom_site_label
_atom_site_fract_x
_atom_site_fract_y
_atom_site_fract_z
_atom_site_U_iso_or_equiv
_atom_site_adp_type
_atom_site_calc_flag
_atom_site_refinement_flags
_atom_site_occupancy
_atom_site_disorder_assembly
_atom_site_disorder_group
S S1 0.30794(7) 0.18400(11) 0.10208(2) 0.0519(2) Uani d . 1 . .
O O1 0.1907(2) 0.3174(4) 0.08123(8) 0.0825(8) Uani d . 1 . .
O O2 0.2664(3) -0.0070(3) 0.09981(8) 0.0780(7) Uani d . 1 . .
O O3 0.7829(2) 0.0710(3) 0.18344(8) 0.0532(5) Uani d . 1 . .
H H3O 0.772(4) 0.058(4) 0.2194(12) 0.064 Uiso d . 1 . .
O O4 0.6461(2) 0.0579(3) 0.26917(7) 0.0502(4) Uani d . 1 . .
O O5 0.2363(2) 0.2043(3) 0.40084(7) 0.0639(6) Uani d . 1 . .
N N1 0.3602(2) 0.2363(3) 0.16357(7) 0.0405(4) Uani d . 1 . .
H H1N 0.350(3) 0.347(4) 0.1721(11) 0.049 Uiso d . 1 . .
C C1 0.4921(3) 0.2116(3) 0.07263(9) 0.0443(5) Uani d . 1 . .
C C2 0.4907(4) 0.2573(4) 0.01952(10) 0.0608(7) Uani d . 1 . .
H H2 0.3919 0.2803 -0.0008 0.073 Uiso calc R 1 . .
C C3 0.6372(4) 0.2684(5) -0.00311(11) 0.0669(8) Uani d . 1 . .
H H3 0.6374 0.2979 -0.0390 0.080 Uiso calc R 1 . .
C C4 0.7820(4) 0.2361(5) 0.02714(12) 0.0686(8) Uani d . 1 . .
H H4 0.8802 0.2442 0.0116 0.082 Uiso calc R 1 . .
C C5 0.7853(3) 0.1919(4) 0.08025(11) 0.0561(7) Uani d . 1 . .
H H5 0.8850 0.1703 0.1002 0.067 Uiso calc R 1 . .
C C6 0.6392(3) 0.1796(3) 0.10413(9) 0.0415(5) Uani d . 1 . .
C C7 0.6420(3) 0.1356(3) 0.16109(9) 0.0396(5) Uani d . 1 . .
C C8 0.5064(3) 0.1554(3) 0.18882(8) 0.0382(5) Uani d . 1 . .
C C9 0.5114(3) 0.0999(3) 0.24377(9) 0.0407(5) Uani d . 1 . .
C C10 0.3583(3) 0.0867(3) 0.27107(9) 0.0399(5) Uani d . 1 . .
C C11 0.3629(3) 0.1488(3) 0.32355(9) 0.0433(5) Uani d . 1 . .
H H11 0.4583 0.2005 0.3403 0.052 Uiso calc R 1 . .
C C12 0.2229(3) 0.1324(4) 0.35052(9) 0.0485(6) Uani d . 1 . .
C C13 0.0846(3) 0.0446(4) 0.32655(11) 0.0550(7) Uani d . 1 . .
H H13 -0.0078 0.0308 0.3449 0.066 Uiso calc R 1 . .
C C14 0.0844(3) -0.0224(4) 0.27528(11) 0.0529(6) Uani d . 1 . .
H H14 -0.0076 -0.0845 0.2598 0.063 Uiso calc R 1 . .
C C15 0.2183(3) 0.0011(3) 0.24657(10) 0.0469(5) Uani d . 1 . .
H H15 0.2150 -0.0395 0.2115 0.056 Uiso calc R 1 . .
C C16 0.0876(4) 0.2197(6) 0.42631(13) 0.0785(10) Uani d . 1 . .
H H16A 0.1089 0.2871 0.4590 0.094 Uiso calc R 1 . .
H H16B 0.0480 0.0985 0.4337 0.094 Uiso calc R 1 . .
H H16C 0.0063 0.2837 0.4032 0.094 Uiso calc R 1 . .

loop_
_atom_site_aniso_label
_atom_site_aniso_U_11
_atom_site_aniso_U_22
_atom_site_aniso_U_33
_atom_site_aniso_U_12
_atom_site_aniso_U_13
_atom_site_aniso_U_23
S1 0.0374(3) 0.0828(5) 0.0356(3) -0.0035(3) 0.0039(2) -0.0057(3)
O1 0.0477(11) 0.150(2) 0.0493(11) 0.0280(13) 0.0017(8) 0.0181(13)
O2 0.0722(14) 0.0964(17) 0.0683(13) -0.0391(13) 0.0216(11) -0.0321(12)
O3 0.0387(9) 0.0667(12) 0.0545(10) 0.0061(8) 0.0054(8) 0.0077(9)
O4 0.0439(9) 0.0615(11) 0.0446(9) 0.0019(8) 0.0011(7) 0.0117(8)
O5 0.0547(11) 0.0942(16) 0.0447(10) 0.0029(10) 0.0150(8) -0.0049(10)
N1 0.0389(10) 0.0488(11) 0.0340(9) 0.0058(9) 0.0049(7) -0.0035(8)
C1 0.0439(12) 0.0530(14) 0.0371(11) -0.0021(10) 0.0091(9) -0.0066(10)
C2 0.0648(17) 0.080(2) 0.0387(12) 0.0017(15) 0.0090(12) -0.0008(13)
C3 0.082(2) 0.079(2) 0.0431(13) 0.0001(17) 0.0238(14) 0.0016(14)
C4 0.0667(18) 0.085(2) 0.0598(17) -0.0013(16) 0.0357(15) 0.0012(16)
C5 0.0465(14) 0.0649(17) 0.0596(15) -0.0009(12) 0.0182(12) -0.0007(13)
C6 0.0422(12) 0.0427(12) 0.0411(11) -0.0013(10) 0.0112(9) -0.0045(9)
C7 0.0359(11) 0.0392(11) 0.0438(11) 0.0000(9) 0.0051(9) -0.0015(9)
C8 0.0367(11) 0.0422(11) 0.0357(10) 0.0031(9) 0.0032(8) -0.0006(9)
C9 0.0429(12) 0.0388(11) 0.0404(11) 0.0004(9) 0.0040(9) 0.0012(9)
C10 0.0414(12) 0.0406(11) 0.0380(11) 0.0027(9) 0.0053(9) 0.0060(9)
C11 0.0399(12) 0.0490(13) 0.0411(11) 0.0017(10) 0.0043(9) 0.0062(10)
C12 0.0480(13) 0.0568(15) 0.0417(12) 0.0070(11) 0.0096(10) 0.0082(11)
C13 0.0397(13) 0.0709(18) 0.0553(15) 0.0020(12) 0.0093(11) 0.0165(13)
C14 0.0392(12) 0.0593(16) 0.0585(15) -0.0052(11) -0.0035(11) 0.0105(12)
C15 0.0489(13) 0.0491(13) 0.0418(12) -0.0015(11) -0.0002(10) 0.0061(10)
C16 0.069(2) 0.106(3) 0.0654(19) 0.0085(19) 0.0307(16) -0.0085(18)

loop_
_atom_type_symbol
_atom_type_description
_atom_type_scat_dispersion_real
_atom_type_scat_dispersion_imag
_atom_type_scat_source
C C 0.0033 0.0016 'International Tables Vol C Tables 4.2.6.8 and 6.1.1.4'
H H 0.0000 0.0000 'International Tables Vol C Tables 4.2.6.8 and 6.1.1.4'
N N 0.0061 0.0033 'International Tables Vol C Tables 4.2.6.8 and 6.1.1.4'
O O 0.0106 0.0060 'International Tables Vol C Tables 4.2.6.8 and 6.1.1.4'
S S 0.1246 0.1234 'International Tables Vol C Tables 4.2.6.8 and 6.1.1.4'

loop_
_geom_angle_atom_site_label_1
_geom_angle_atom_site_label_2
_geom_angle_atom_site_label_3
_geom_angle_site_symmetry_1
_geom_angle_site_symmetry_3
_geom_angle
_geom_angle_publ_flag
O2 S1 O1 . . 119.57(16) ?
O2 S1 N1 . . 107.85(12) ?
O1 S1 N1 . . 107.56(13) ?
O2 S1 C1 . . 107.77(12) ?
O1 S1 C1 . . 109.96(13) ?
N1 S1 C1 . . 102.85(11) ?
C7 O3 H3O . . 107.2(19) ?
C12 O5 C16 . . 116.8(2) ?
C8 N1 S1 . . 117.75(15) ?
C8 N1 H1N . . 112.5(19) ?
S1 N1 H1N . . 116.6(19) ?
C2 C1 C6 . . 121.2(2) ?
C2 C1 S1 . . 120.8(2) ?
C6 C1 S1 . . 117.92(17) ?
C1 C2 C3 . . 119.4(3) ?
C1 C2 H2 . . 120.3 ?
C3 C2 H2 . . 120.3 ?
C4 C3 C2 . . 120.0(3) ?
C4 C3 H3 . . 120.0 ?
C2 C3 H3 . . 120.0 ?
C3 C4 C5 . . 121.2(3) ?
C3 C4 H4 . . 119.4 ?
C5 C4 H4 . . 119.4 ?
C4 C5 C6 . . 120.0(3) ?
C4 C5 H5 . . 120.0 ?
C6 C5 H5 . . 120.0 ?
C5 C6 C1 . . 118.2(2) ?
C5 C6 C7 . . 120.3(2) ?
C1 C6 C7 . . 121.6(2) ?
O3 C7 C8 . . 122.3(2) ?
O3 C7 C6 . . 115.16(19) ?
C8 C7 C6 . . 122.5(2) ?
C7 C8 N1 . . 119.92(19) ?
C7 C8 C9 . . 120.8(2) ?
N1 C8 C9 . . 119.30(19) ?
O4 C9 C8 . . 120.0(2) ?
O4 C9 C10 . . 118.9(2) ?
C8 C9 C10 . . 121.1(2) ?
C15 C10 C11 . . 120.6(2) ?
C15 C10 C9 . . 121.0(2) ?
C11 C10 C9 . . 118.1(2) ?
C12 C11 C10 . . 119.2(2) ?
C12 C11 H11 . . 120.4 ?
C10 C11 H11 . . 120.4 ?
O5 C12 C13 . . 124.7(2) ?
O5 C12 C11 . . 115.2(2) ?
C13 C12 C11 . . 120.1(2) ?
C14 C13 C12 . . 119.8(2) ?
C14 C13 H13 . . 120.1 ?
C12 C13 H13 . . 120.1 ?
C15 C14 C13 . . 121.3(2) ?
C15 C14 H14 . . 119.3 ?
C13 C14 H14 . . 119.3 ?
C14 C15 C10 . . 118.8(2) ?
C14 C15 H15 . . 120.6 ?
C10 C15 H15 . . 120.6 ?
O5 C16 H16A . . 109.5 ?
O5 C16 H16B . . 109.5 ?
H16A C16 H16B . . 109.5 ?
O5 C16 H16C . . 109.5 ?
H16A C16 H16C . . 109.5 ?
H16B C16 H16C . . 109.5 ?

loop_
_geom_bond_atom_site_label_1
_geom_bond_atom_site_label_2
_geom_bond_site_symmetry_2
_geom_bond_distance
_geom_bond_publ_flag
S1 O2 . 1.425(2) ?
S1 O1 . 1.426(2) ?
S1 N1 . 1.6145(19) ?
S1 C1 . 1.756(2) ?
O3 C7 . 1.319(3) ?
O3 H3O . 0.92(3) ?
O4 C9 . 1.257(3) ?
O5 C12 . 1.367(3) ?
O5 C16 . 1.436(3) ?
N1 C8 . 1.426(3) ?
N1 H1N . 0.84(3) ?
C1 C2 . 1.380(3) ?
C1 C6 . 1.396(3) ?
C2 C3 . 1.381(4) ?
C2 H2 . 0.9300 ?
C3 C4 . 1.366(4) ?
C3 H3 . 0.9300 ?
C4 C5 . 1.376(4) ?
C4 H4 . 0.9300 ?
C5 C6 . 1.394(3) ?
C5 H5 . 0.9300 ?
C6 C7 . 1.471(3) ?
C7 C8 . 1.377(3) ?
C8 C9 . 1.441(3) ?
C9 C10 . 1.491(3) ?
C10 C15 . 1.394(3) ?
C10 C11 . 1.396(3) ?
C11 C12 . 1.394(3) ?
C11 H11 . 0.9300 ?
C12 C13 . 1.385(4) ?
C13 C14 . 1.382(4) ?
C13 H13 . 0.9300 ?
C14 C15 . 1.382(3) ?
C14 H14 . 0.9300 ?
C15 H15 . 0.9300 ?
C16 H16A . 0.9600 ?
C16 H16B . 0.9600 ?
C16 H16C . 0.9600 ?

loop_
_geom_hbond_atom_site_label_D
_geom_hbond_atom_site_label_H
_geom_hbond_atom_site_label_A
_geom_hbond_site_symmetry_A
_geom_hbond_distance_DH
_geom_hbond_distance_HA
_geom_hbond_distance_DA
_geom_hbond_angle_DHA
O3 H3O O4 . 0.92(3) 1.70(3) 2.534(2) 148(3)
N1 H1N O4 2_655 0.84(3) 2.13(3) 2.886(3) 151(3)

loop_
_geom_torsion_atom_site_label_1
_geom_torsion_atom_site_label_2
_geom_torsion_atom_site_label_3
_geom_torsion_atom_site_label_4
_geom_torsion_site_symmetry_1
_geom_torsion_site_symmetry_2
_geom_torsion_site_symmetry_3
_geom_torsion_site_symmetry_4
_geom_torsion
_geom_torsion_publ_flag
O2 S1 N1 C8 . . . . 66.4(2) ?
O1 S1 N1 C8 . . . . -163.37(18) ?
C1 S1 N1 C8 . . . . -47.3(2) ?
O2 S1 C1 C2 . . . . 94.1(3) ?
O1 S1 C1 C2 . . . . -37.8(3) ?
N1 S1 C1 C2 . . . . -152.2(2) ?
O2 S1 C1 C6 . . . . -83.7(2) ?
O1 S1 C1 C6 . . . . 144.4(2) ?
N1 S1 C1 C6 . . . . 30.0(2) ?
C6 C1 C2 C3 . . . . 1.1(4) ?
S1 C1 C2 C3 . . . . -176.6(2) ?
C1 C2 C3 C4 . . . . -0.6(5) ?
C2 C3 C4 C5 . . . . 0.1(5) ?
C3 C4 C5 C6 . . . . -0.1(5) ?
C4 C5 C6 C1 . . . . 0.5(4) ?
C4 C5 C6 C7 . . . . -178.9(3) ?
C2 C1 C6 C5 . . . . -1.1(4) ?
S1 C1 C6 C5 . . . . 176.7(2) ?
C2 C1 C6 C7 . . . . 178.4(2) ?
S1 C1 C6 C7 . . . . -3.8(3) ?
C5 C6 C7 O3 . . . . -14.2(3) ?
C1 C6 C7 O3 . . . . 166.3(2) ?
C5 C6 C7 C8 . . . . 167.5(2) ?
C1 C6 C7 C8 . . . . -11.9(4) ?
O3 C7 C8 N1 . . . . 176.2(2) ?
C6 C7 C8 N1 . . . . -5.7(3) ?
O3 C7 C8 C9 . . . . -2.0(4) ?
C6 C7 C8 C9 . . . . 176.1(2) ?
S1 N1 C8 C7 . . . . 39.2(3) ?
S1 N1 C8 C9 . . . . -142.49(19) ?
C7 C8 C9 O4 . . . . 10.3(4) ?
N1 C8 C9 O4 . . . . -167.9(2) ?
C7 C8 C9 C10 . . . . -168.2(2) ?
N1 C8 C9 C10 . . . . 13.6(3) ?
O4 C9 C10 C15 . . . . -133.0(2) ?
C8 C9 C10 C15 . . . . 45.5(3) ?
O4 C9 C10 C11 . . . . 41.8(3) ?
C8 C9 C10 C11 . . . . -139.7(2) ?
C15 C10 C11 C12 . . . . -3.1(4) ?
C9 C10 C11 C12 . . . . -177.9(2) ?
C16 O5 C12 C13 . . . . -12.1(4) ?
C16 O5 C12 C11 . . . . 169.3(3) ?
C10 C11 C12 O5 . . . . -177.2(2) ?
C10 C11 C12 C13 . . . . 4.2(4) ?
O5 C12 C13 C14 . . . . 179.8(2) ?
C11 C12 C13 C14 . . . . -1.7(4) ?
C12 C13 C14 C15 . . . . -1.9(4) ?
C13 C14 C15 C10 . . . . 3.0(4) ?
C11 C10 C15 C14 . . . . -0.4(4) ?
C9 C10 C15 C14 . . . . 174.2(2) ?

loop_
_cod_related_entry_id
_cod_related_entry_database
_cod_related_entry_code
1 ChemSpider 24744804
